data_7249661
loop_
_publ_author_name
'Zhao, Yue'
'Hu, Chun-Li'
'Chen, Peng-Fei'
'Zhang, Ming-Zhi'
'Mao, Jiang-Gao'

_publ_section_title
;
 Chiral-driven formation of hybrid cyanurates with large birefringence
;
_journal_name_full CrystEngComm
_journal_paper_doi 10.1039/D4CE01123F
_journal_year 2024
_chemical_absolute_configuration rmad
_chemical_formula_moiety 'C3 H2 N3 O3, C8 H12 N'
_chemical_formula_sum 'C11 H14 N4 O3'
_chemical_formula_weight 250.26
_space_group_crystal_system monoclinic
_space_group_IT_number 4
_space_group_name_Hall 'P 2yb'
_space_group_name_H-M_alt 'P 1 21 1'
_atom_sites_solution_hydrogens geom
_atom_sites_solution_primary dual
_audit_creation_date 2024-04-26
_audit_creation_method
;
Olex2 1.5
(compiled 2023.02.24 svn.rf166f9f3 for OlexSys, GUI svn.r6725)
;
_audit_update_record
;
2024-05-29 deposited with the CCDC.	2024-12-02 downloaded from the CCDC.
;
_cell_angle_alpha 90
_cell_angle_beta 96.7100(10)
_cell_angle_gamma 90
_cell_formula_units_Z 4
_cell_length_a 7.84010(10)
_cell_length_b 12.40940(10)
_cell_length_c 12.46850(10)
_cell_measurement_reflns_used 15612
_cell_measurement_temperature 293(2)
_cell_measurement_theta_max 78.5310
_cell_measurement_theta_min 3.5160
_cell_volume 1204.76(2)
_computing_cell_refinement 'CrysAlisPro 1.171.43.118a (Rigaku OD, 2024)'
_computing_data_collection 'CrysAlisPro system (CCD 43.118a 64-bit (release 27-03-2024))'
_computing_data_reduction 'CrysAlisPro 1.171.43.118a (Rigaku OD, 2024)'
_computing_molecular_graphics 'Olex2 1.5 (Dolomanov et al., 2009)'
_computing_publication_material 'Olex2 1.5 (Dolomanov et al., 2009)'
_computing_structure_refinement 'SHELXL 2018/3 (Sheldrick, 2015)'
_computing_structure_solution 'SHELXT 2018/2 (Sheldrick, 2018)'
_diffrn_ambient_temperature 293(2)
_diffrn_detector 'Hybrid Pixel Array Detector'
_diffrn_detector_area_resol_mean 10.0000
_diffrn_detector_type HyPix
_diffrn_measured_fraction_theta_full 1.000
_diffrn_measured_fraction_theta_max 0.985
_diffrn_measurement_details
;
List of Runs (angles in degrees, time in seconds):

  # Type    Start    End  Width  t~exp~   \w     \q     \k     \f   Frames
#--------------------------------------------------------------------------
  1  \w     23.00 120.00   0.50    0.06    --   46.74  77.00 120.00  194
  2  \w     23.00 120.00   0.50    0.06    --   46.74  77.00   0.00  194
  3  \w     31.00 120.00   0.50    0.06    --   46.74  57.00 -30.00  178
  4  \w     31.00 120.00   0.50    0.06    --   46.74  57.00  90.00  178
  5  \w     23.00 120.00   0.50    0.06    --   46.74  77.00-120.00  194
  6  \w     31.00 120.00   0.50    0.06    --   46.74  57.00-150.00  178
  7  \w     99.00 176.00   0.50    0.25    --  113.25  45.00 -90.00  154
  8  \w     99.00 176.00   0.50    0.25    --  113.25  45.00 -60.00  154
  9  \w     99.00 176.00   0.50    0.25    --  113.25  30.00-150.00  154
 10  \w     99.00 176.00   0.50    0.25    --  113.25  30.00-150.00  154
 11  \w     96.00 176.00   0.50    0.25    --  113.25  15.00-120.00  160
 12  \w     41.00 106.00   0.50    0.25    --  113.25 -95.00-180.00  130
 13  \w     41.00 106.00   0.50    0.25    --  113.25 -95.00 -90.00  130
 14  \w     43.00 111.00   0.50    0.25    --  113.25-125.00 -90.00  136
 15  \w     41.00 106.00   0.50    0.25    --  113.25 -95.00 -30.00  130
 16  \w     41.00 106.00   0.50    0.25    --  113.25 -95.00  90.00  130
 17  \w     41.00 105.00   0.50    0.25    --  113.25 -77.00 150.00  128
 18  \w     41.00 105.00   0.50    0.25    --  113.25 -77.00 150.00  128
 19  \w    -27.00  43.00   0.50    0.06    --   46.74 -38.00 120.00  140
 20  \w    -29.00  26.00   0.50    0.06    --   46.74 -19.00  30.00  110
 21  \w     41.00  71.00   0.50    0.25    --  113.25 -61.00-180.00   60
 22  \w    -27.00  43.00   0.50    0.06    --   46.74 -38.00-120.00  140
 23  \w   -119.00 -23.00   0.50    0.06    --  -46.74 -77.00 -90.00  192
 24  \w   -119.00 -46.00   0.50    0.06    --  -46.74 -77.00  30.00  146
 25  \w   -175.00 -87.00   0.50    0.25    -- -105.00 -15.00   0.00  176
 26  \w   -175.00 -81.00   0.50    0.25    -- -105.00 -77.00  30.00  188
 27  \w   -175.00 -90.00   0.50    0.25    -- -105.00 -52.00 104.48  170
 28  \w   -122.00 -31.00   0.50    0.06    --  -46.74 -19.00 120.00  182
 29  \w    -43.00  27.00   0.50    0.06    --  -46.74  38.00 120.00  140
 30  \w    -71.00 -32.00   0.50    0.25    -- -105.00  61.00 150.00   78
 31  \w   -105.00 -32.00   0.50    0.25    -- -105.00  77.00  60.00  146
 32  \w    -71.00 -32.00   0.50    0.25    -- -105.00  61.00  30.00   78
 33  \w    -71.00 -32.00   0.50    0.25    -- -105.00  61.00   0.00   78
 34  \w    -71.00 -32.00   0.50    0.25    -- -105.00  61.00 -90.00   78
 35  \w   -108.00 -35.00   0.50    0.25    -- -105.00 109.00  51.89  146
 36  \w   -112.00 -35.00   0.50    0.25    -- -105.00 125.00 -30.00  154
 37  \w   -132.00 -32.00   0.50    0.25    -- -105.00 155.00  74.82  200
 38  \w   -112.00 -35.00   0.50    0.25    -- -105.00 125.00  60.00  154
 39  \w   -127.00 -32.00   0.50    0.25    -- -105.00 146.00-131.97  190
 40  \w   -127.00 -32.00   0.50    0.25    -- -105.00 146.00-131.97  190
 41  \w    -93.00 -13.00   0.50    0.06    --  -46.74 125.00-150.00  160
 42  \w    113.00 138.00   0.50    0.25    --  113.25  19.00 137.00   50
 43  \w   -120.00 -24.00   0.50    0.06    --  -47.73 -77.00 120.00  192
 44  \w    -26.00  28.00   0.50    0.06    --  -47.73  19.00  30.00  108
 45  \w   -120.00 -24.00   0.50    0.06    --  -47.73 -77.00   0.00  192
 46  \w   -120.00 -31.00   0.50    0.06    --  -47.73 -57.00-180.00  178
 47  \w   -121.00 -33.00   0.50    0.06    --  -47.73 -38.00  90.00  176
 48  \w   -120.00 -24.00   0.50    0.06    --  -47.73 -77.00 -60.00  192
 49  \w   -121.00 -33.00   0.50    0.06    --  -47.73 -38.00 -60.00  176
 50  \w   -121.00 -33.00   0.50    0.06    --  -47.73 -38.00   0.00  176
 51  \w     24.00 120.00   0.50    0.06    --   47.73  77.00  90.00  192
 52  \w    -26.00  43.00   0.50    0.06    --   47.73 -38.00   0.00  138
 53  \w     24.00 120.00   0.50    0.06    --   47.73  77.00-180.00  192
 54  \w   -175.00-128.00   0.50    0.25    -- -105.00 -46.00 154.98   94
 55  \w   -175.00 -90.00   0.50    0.25    -- -105.00 -45.00  60.00  170
 56  \w     96.00 176.00   0.50    0.25    --  113.25  15.00-180.00  160
;
_diffrn_measurement_device 'four-circle diffractometer'
_diffrn_measurement_device_type 'XtaLAB Synergy, Single source at home/near, HyPix'
_diffrn_measurement_method '\w scans'
_diffrn_orient_matrix_type 'CrysAlisPro convention (1999,Acta A55,543-557)'
_diffrn_orient_matrix_UB_11 0.1790660000
_diffrn_orient_matrix_UB_12 -0.0189314000
_diffrn_orient_matrix_UB_13 -0.0359188000
_diffrn_orient_matrix_UB_21 -0.0834675000
_diffrn_orient_matrix_UB_22 -0.0252269000
_diffrn_orient_matrix_UB_23 -0.1153101000
_diffrn_orient_matrix_UB_31 0.0106951000
_diffrn_orient_matrix_UB_32 0.1200589000
_diffrn_orient_matrix_UB_33 -0.0298925000
_diffrn_radiation_monochromator mirror
_diffrn_radiation_probe x-ray
_diffrn_radiation_type 'Cu K\a'
_diffrn_radiation_wavelength 1.54184
_diffrn_reflns_av_R_equivalents 0.0576
_diffrn_reflns_av_unetI/netI 0.0291
_diffrn_reflns_Laue_measured_fraction_full 1.000
_diffrn_reflns_Laue_measured_fraction_max 0.985
_diffrn_reflns_limit_h_max 9
_diffrn_reflns_limit_h_min -9
_diffrn_reflns_limit_k_max 15
_diffrn_reflns_limit_k_min -12
_diffrn_reflns_limit_l_max 15
_diffrn_reflns_limit_l_min -15
_diffrn_reflns_number 32451
_diffrn_reflns_point_group_measured_fraction_full 0.916
_diffrn_reflns_point_group_measured_fraction_max 0.879
_diffrn_reflns_theta_full 67.684
_diffrn_reflns_theta_max 78.841
_diffrn_reflns_theta_min 3.569
_diffrn_source 'micro-focus sealed X-ray tube'
_diffrn_source_type 'PhotonJet (Cu) X-ray Source'
_exptl_absorpt_coefficient_mu 0.864
_exptl_absorpt_correction_T_max 1.00000
_exptl_absorpt_correction_T_min 0.52915
_exptl_absorpt_correction_type multi-scan
_exptl_absorpt_process_details
;
CrysAlisPro 1.171.43.118a (Rigaku Oxford Diffraction, 2024)
Empirical absorption correction using spherical harmonics,
implemented in SCALE3 ABSPACK scaling algorithm.
;
_exptl_crystal_colour 'metallic light colourless'
_exptl_crystal_colour_lustre metallic
_exptl_crystal_colour_modifier light
_exptl_crystal_colour_primary colourless
_exptl_crystal_density_diffrn 1.380
_exptl_crystal_description prism
_exptl_crystal_F_000 528
_exptl_crystal_size_max 0.31
_exptl_crystal_size_mid 0.07
_exptl_crystal_size_min 0.05
_refine_diff_density_max 0.148
_refine_diff_density_min -0.208
_refine_diff_density_rms 0.040
_refine_ls_abs_structure_details
;
 Flack x determined using 1575 quotients [(I+)-(I-)]/[(I+)+(I-)]
 (Parsons, Flack and Wagner, Acta Cryst. B69 (2013) 249-259).
;
_refine_ls_abs_structure_Flack -0.03(15)
_refine_ls_extinction_method none
_refine_ls_goodness_of_fit_ref 1.049
_refine_ls_hydrogen_treatment constr
_refine_ls_matrix_type full
_refine_ls_number_parameters 329
_refine_ls_number_reflns 4561
_refine_ls_number_restraints 1
_refine_ls_restrained_S_all 1.049
_refine_ls_R_factor_all 0.0416
_refine_ls_R_factor_gt 0.0388
_refine_ls_shift/su_max 0.000
_refine_ls_shift/su_mean 0.000
_refine_ls_structure_factor_coef Fsqd
_refine_ls_weighting_details 'w=1/[\s^2^(Fo^2^)+(0.0659P)^2^+0.0770P] where P=(Fo^2^+2Fc^2^)/3'
_refine_ls_weighting_scheme calc
_refine_ls_wR_factor_gt 0.1042
_refine_ls_wR_factor_ref 0.1070
_reflns_Friedel_coverage 0.706
_reflns_Friedel_fraction_full 0.823
_reflns_Friedel_fraction_max 0.763
_reflns_number_gt 4215
_reflns_number_total 4561
_reflns_threshold_expression 'I > 2\s(I)'
_cod_data_source_file d4ce01123f2.cif
_cod_data_source_block b
_cod_database_code 7249661
_shelx_shelxl_version_number 2018/3
_chemical_oxdiff_formula 'C11 H10 N O'
_shelx_space_group_comment
;
The symmetry employed for this shelxl refinement is uniquely defined
by the following loop, which should always be used as a source of
symmetry information in preference to the above space-group names.
They are only intended as comments.
;
_shelx_estimated_absorpt_t_max 0.958
_shelx_estimated_absorpt_t_min 0.776
_olex2_refinement_description
;
1. Fixed Uiso
 At 1.2 times of:
  All C(H) groups, All N(H) groups, All N(H,H,H) groups
 At 1.5 times of:
  All C(H,H,H) groups
2.a Ternary CH refined with riding coordinates:
 C13(H13), C21(H21)
2.b Aromatic/amide H refined with riding coordinates:
 N4(H4), N1(H1), N5(H5), N2(H2), C11(H11), C12(H12), C10(H10), C8(H8),
 C20(H20), C9(H9), C16(H16), C19(H19), C17(H17), C18(H18)
2.c Idealised Me refined as rotating group:
 N8(H8A,H8B,H8C), N7(H7A,H7B,H7C), C14(H14A,H14B,H14C), C22(H22A,H22B,H22C)
;
_olex2_submission_special_instructions 'No special instructions were received'
_oxdiff_exptl_absorpt_empirical_details
;
Empirical correction (ABSPACK) includes:
- Absorption correction using spherical harmonics
- Frame scaling
;
_oxdiff_exptl_absorpt_empirical_full_max 1.316
_oxdiff_exptl_absorpt_empirical_full_min 0.648

loop_
_space_group_symop_operation_xyz
'x, y, z'
'-x, y+1/2, -z'

loop_
_atom_site_label
_atom_site_type_symbol
_atom_site_fract_x
_atom_site_fract_y
_atom_site_fract_z
_atom_site_U_iso_or_equiv
_atom_site_adp_type
_atom_site_occupancy
_atom_site_site_symmetry_order
_atom_site_calc_flag
_atom_site_refinement_flags_posn
_atom_site_refinement_flags_adp
_atom_site_refinement_flags_occupancy
_atom_site_disorder_assembly
_atom_site_disorder_group
O3 O 0.5324(2) 0.41842(16) 0.16826(13) 0.0422(4) Uani 1 1 d . . . . .
O4 O 1.1046(3) 0.59643(15) 0.69095(14) 0.0469(5) Uani 1 1 d . . . . .
O2 O 0.3671(3) 0.69742(15) -0.05418(16) 0.0519(5) Uani 1 1 d . . . . .
O5 O 1.1259(3) 0.25212(16) 0.57877(16) 0.0526(5) Uani 1 1 d . . . . .
N4 N 0.9703(3) 0.55058(17) 0.52491(16) 0.0388(5) Uani 1 1 d . . . . .
H4 H 0.938844 0.615977 0.510958 0.047 Uiso 1 1 calc R U . . .
O6 O 0.8353(3) 0.49995(17) 0.36281(15) 0.0577(6) Uani 1 1 d . . . . .
N1 N 0.4460(3) 0.38787(17) -0.00763(17) 0.0402(5) Uani 1 1 d . . . . .
H1 H 0.473898 0.321180 0.001277 0.048 Uiso 1 1 calc R U . . .
N5 N 1.1084(3) 0.42290(17) 0.63426(17) 0.0425(5) Uani 1 1 d . . . . .
H5 H 1.164686 0.404259 0.694781 0.051 Uiso 1 1 calc R U . . .
O1 O 0.3388(3) 0.35772(17) -0.18250(16) 0.0629(7) Uani 1 1 d . . . . .
N3 N 0.4512(3) 0.56390(18) 0.06537(16) 0.0380(5) Uani 1 1 d . . . . .
N8 N 0.8382(3) 0.31298(17) 0.23216(16) 0.0351(4) Uani 1 1 d . . . . .
H8A H 0.736903 0.303220 0.193119 0.042 Uiso 1 1 calc R U . . .
H8B H 0.835547 0.373276 0.270586 0.042 Uiso 1 1 calc R U . . .
H8C H 0.860642 0.257295 0.276552 0.042 Uiso 1 1 calc R U . . .
N2 N 0.3374(3) 0.52674(17) -0.11390(17) 0.0411(5) Uani 1 1 d . . . . .
H2 H 0.281537 0.550229 -0.172730 0.049 Uiso 1 1 calc R U . . .
N7 N 0.5763(3) 0.64439(18) 0.27616(16) 0.0403(5) Uani 1 1 d . . . . .
H7A H 0.559008 0.625871 0.206779 0.048 Uiso 1 1 calc R U . . .
H7B H 0.661467 0.605062 0.309512 0.048 Uiso 1 1 calc R U . . .
H7C H 0.603877 0.713909 0.281660 0.048 Uiso 1 1 calc R U . . .
N6 N 0.9710(3) 0.36899(19) 0.46538(17) 0.0454(5) Uani 1 1 d . . . . .
C3 C 0.4784(3) 0.4576(2) 0.07994(18) 0.0341(5) Uani 1 1 d . . . . .
C2 C 0.3866(3) 0.6013(2) -0.03159(19) 0.0366(5) Uani 1 1 d . . . . .
C4 C 1.0643(3) 0.5285(2) 0.62078(18) 0.0359(5) Uani 1 1 d . . . . .
C5 C 1.0690(3) 0.3428(2) 0.5570(2) 0.0387(6) Uani 1 1 d . . . . .
C1 C 0.3724(4) 0.4202(2) -0.1064(2) 0.0407(6) Uani 1 1 d . . . . .
C7 C 0.4503(4) 0.6380(2) 0.4484(2) 0.0441(6) Uani 1 1 d . . . . .
C6 C 0.9230(4) 0.4711(2) 0.4483(2) 0.0415(6) Uani 1 1 d . . . . .
C13 C 0.4156(4) 0.6248(3) 0.3275(2) 0.0472(6) Uani 1 1 d . . . . .
H13 H 0.380774 0.549858 0.312860 0.057 Uiso 1 1 calc R U . . .
C15 C 0.9294(4) 0.4071(3) 0.0740(2) 0.0518(7) Uani 1 1 d . . . . .
C21 C 0.9739(4) 0.3216(3) 0.1593(2) 0.0480(6) Uani 1 1 d . . . . .
H21 H 0.980747 0.252228 0.122415 0.058 Uiso 1 1 calc R U . . .
C11 C 0.4806(5) 0.7477(3) 0.6086(3) 0.0642(9) Uani 1 1 d . . . . .
H11 H 0.477706 0.815498 0.640190 0.077 Uiso 1 1 calc R U . . .
C12 C 0.4473(5) 0.7370(3) 0.4979(3) 0.0591(8) Uani 1 1 d . . . . .
H12 H 0.422219 0.798106 0.455843 0.071 Uiso 1 1 calc R U . . .
C10 C 0.5174(4) 0.6601(4) 0.6709(2) 0.0672(10) Uani 1 1 d . . . . .
H10 H 0.541038 0.667374 0.745342 0.081 Uiso 1 1 calc R U . . .
C8 C 0.4843(6) 0.5492(3) 0.5129(3) 0.0689(10) Uani 1 1 d . . . . .
H8 H 0.483777 0.481040 0.481891 0.083 Uiso 1 1 calc R U . . .
C20 C 0.9061(5) 0.5130(3) 0.1002(3) 0.0666(9) Uani 1 1 d . . . . .
H20 H 0.919681 0.534394 0.172149 0.080 Uiso 1 1 calc R U . . .
C9 C 0.5197(6) 0.5604(4) 0.6244(3) 0.0841(13) Uani 1 1 d . . . . .
H9 H 0.545059 0.499921 0.667348 0.101 Uiso 1 1 calc R U . . .
C14 C 0.2748(5) 0.6967(5) 0.2737(3) 0.0876(15) Uani 1 1 d . . . . .
H14A H 0.308824 0.770784 0.283071 0.131 Uiso 1 1 calc R U . . .
H14B H 0.171053 0.684830 0.305931 0.131 Uiso 1 1 calc R U . . .
H14C H 0.255433 0.680231 0.198066 0.131 Uiso 1 1 calc R U . . .
C22 C 1.1437(4) 0.3403(4) 0.2277(3) 0.0756(11) Uani 1 1 d . . . . .
H22A H 1.141988 0.409270 0.262418 0.113 Uiso 1 1 calc R U . . .
H22B H 1.234935 0.338746 0.182572 0.113 Uiso 1 1 calc R U . . .
H22C H 1.162079 0.284810 0.281415 0.113 Uiso 1 1 calc R U . . .
C16 C 0.9105(5) 0.3772(4) -0.0344(3) 0.0719(10) Uani 1 1 d . . . . .
H16 H 0.924901 0.305567 -0.053433 0.086 Uiso 1 1 calc R U . . .
C19 C 0.8619(6) 0.5888(4) 0.0188(5) 0.0913(15) Uani 1 1 d . . . . .
H19 H 0.843476 0.660375 0.036517 0.110 Uiso 1 1 calc R U . . .
C17 C 0.8702(7) 0.4539(6) -0.1137(4) 0.0995(18) Uani 1 1 d . . . . .
H17 H 0.860057 0.433499 -0.185935 0.119 Uiso 1 1 calc R U . . .
C18 C 0.8457(6) 0.5570(5) -0.0881(4) 0.0982(18) Uani 1 1 d . . . . .
H18 H 0.817632 0.607391 -0.142477 0.118 Uiso 1 1 calc R U . . .

loop_
_atom_site_aniso_label
_atom_site_aniso_U_11
_atom_site_aniso_U_22
_atom_site_aniso_U_33
_atom_site_aniso_U_23
_atom_site_aniso_U_13
_atom_site_aniso_U_12
O3 0.0531(10) 0.0434(11) 0.0274(8) 0.0052(7) -0.0074(7) 0.0066(8)
O4 0.0745(12) 0.0253(9) 0.0355(9) -0.0065(7) -0.0169(8) 0.0025(8)
O2 0.0805(14) 0.0234(10) 0.0449(10) -0.0018(8) -0.0216(9) 0.0019(9)
O5 0.0812(14) 0.0241(9) 0.0465(10) -0.0043(8) -0.0177(9) 0.0074(9)
N4 0.0572(12) 0.0228(10) 0.0318(10) -0.0017(8) -0.0139(9) 0.0057(8)
O6 0.0856(15) 0.0403(11) 0.0387(10) -0.0084(9) -0.0285(10) 0.0185(10)
N1 0.0589(13) 0.0260(11) 0.0316(10) 0.0020(8) -0.0128(9) 0.0045(9)
N5 0.0666(13) 0.0245(11) 0.0310(10) -0.0008(8) -0.0169(9) 0.0033(9)
O1 0.1079(18) 0.0322(11) 0.0390(10) -0.0094(8) -0.0318(11) 0.0129(11)
N3 0.0503(11) 0.0322(11) 0.0282(9) -0.0023(8) -0.0089(8) 0.0025(9)
N8 0.0445(10) 0.0255(10) 0.0319(9) 0.0011(8) -0.0092(8) -0.0006(8)
N2 0.0651(13) 0.0251(10) 0.0279(9) 0.0001(8) -0.0169(9) 0.0028(9)
N7 0.0587(12) 0.0280(11) 0.0320(10) -0.0015(9) -0.0047(8) 0.0012(9)
N6 0.0643(14) 0.0304(12) 0.0363(11) -0.0068(9) -0.0162(10) 0.0059(10)
C3 0.0381(11) 0.0341(13) 0.0282(10) -0.0007(9) -0.0044(8) -0.0001(9)
C2 0.0487(13) 0.0277(12) 0.0303(11) -0.0032(9) -0.0090(9) 0.0014(10)
C4 0.0499(13) 0.0260(12) 0.0289(11) -0.0016(9) -0.0075(9) 0.0011(9)
C5 0.0556(14) 0.0231(13) 0.0341(12) -0.0028(9) -0.0089(10) -0.0008(10)
C1 0.0598(15) 0.0267(13) 0.0310(11) -0.0019(10) -0.0142(10) 0.0031(11)
C7 0.0516(14) 0.0427(16) 0.0371(13) -0.0036(11) 0.0021(10) -0.0017(12)
C6 0.0564(15) 0.0321(14) 0.0316(12) -0.0064(10) -0.0136(10) 0.0047(11)
C13 0.0565(15) 0.0458(17) 0.0374(13) -0.0078(11) -0.0029(11) -0.0049(12)
C15 0.0458(14) 0.059(2) 0.0495(15) 0.0152(14) 0.0025(11) -0.0058(13)
C21 0.0495(14) 0.0462(16) 0.0479(15) 0.0063(13) 0.0032(11) 0.0056(12)
C11 0.078(2) 0.071(2) 0.0437(16) -0.0163(16) 0.0078(14) -0.0145(18)
C12 0.085(2) 0.0469(18) 0.0440(15) -0.0057(13) 0.0027(15) -0.0053(15)
C10 0.0661(19) 0.099(3) 0.0362(14) -0.0008(18) 0.0039(13) -0.0096(19)
C8 0.105(3) 0.050(2) 0.0509(17) 0.0032(15) 0.0072(17) 0.0100(18)
C20 0.073(2) 0.054(2) 0.073(2) 0.0215(17) 0.0118(17) -0.0068(16)
C9 0.115(3) 0.086(3) 0.0504(19) 0.026(2) 0.007(2) 0.017(3)
C14 0.067(2) 0.138(4) 0.0530(18) -0.013(2) -0.0134(16) 0.038(2)
C22 0.0406(15) 0.098(3) 0.084(3) 0.028(2) -0.0062(15) -0.0006(17)
C16 0.083(2) 0.084(3) 0.0473(17) 0.0090(18) 0.0027(16) -0.018(2)
C19 0.091(3) 0.061(3) 0.122(4) 0.042(3) 0.012(3) -0.009(2)
C17 0.115(4) 0.123(5) 0.055(2) 0.035(3) -0.012(2) -0.051(3)
C18 0.088(3) 0.111(4) 0.089(3) 0.058(3) -0.018(2) -0.036(3)

loop_
_atom_type_symbol
_atom_type_description
_atom_type_scat_dispersion_real
_atom_type_scat_dispersion_imag
_atom_type_scat_source
C C 0.0181 0.0091 'International Tables Vol C Tables 4.2.6.8 and 6.1.1.4'
H H 0.0000 0.0000 'International Tables Vol C Tables 4.2.6.8 and 6.1.1.4'
N N 0.0311 0.0180 'International Tables Vol C Tables 4.2.6.8 and 6.1.1.4'
O O 0.0492 0.0322 'International Tables Vol C Tables 4.2.6.8 and 6.1.1.4'

loop_
_geom_angle_atom_site_label_1
_geom_angle_atom_site_label_2
_geom_angle_atom_site_label_3
_geom_angle
_geom_angle_site_symmetry_1
_geom_angle_site_symmetry_3
_geom_angle_publ_flag
C4 N4 H4 118.8 . . ?
C4 N4 C6 122.3(2) . . ?
C6 N4 H4 118.8 . . ?
C3 N1 H1 118.4 . . ?
C1 N1 H1 118.4 . . ?
C1 N1 C3 123.1(2) . . ?
C4 N5 H5 117.7 . . ?
C4 N5 C5 124.7(2) . . ?
C5 N5 H5 117.7 . . ?
C2 N3 C3 120.0(2) . . ?
H8A N8 H8B 109.5 . . ?
H8A N8 H8C 109.5 . . ?
H8B N8 H8C 109.5 . . ?
C21 N8 H8A 109.5 . . ?
C21 N8 H8B 109.5 . . ?
C21 N8 H8C 109.5 . . ?
C2 N2 H2 118.0 . . ?
C1 N2 H2 118.0 . . ?
C1 N2 C2 124.0(2) . . ?
H7A N7 H7B 109.5 . . ?
H7A N7 H7C 109.5 . . ?
H7B N7 H7C 109.5 . . ?
C13 N7 H7A 109.5 . . ?
C13 N7 H7B 109.5 . . ?
C13 N7 H7C 109.5 . . ?
C6 N6 C5 119.4(2) . . ?
O3 C3 N1 117.9(2) . . ?
O3 C3 N3 122.7(2) . . ?
N3 C3 N1 119.5(2) . . ?
O2 C2 N3 124.5(2) . . ?
O2 C2 N2 117.1(2) . . ?
N3 C2 N2 118.4(2) . . ?
O4 C4 N4 123.8(2) . . ?
O4 C4 N5 122.1(2) . . ?
N4 C4 N5 114.0(2) . . ?
O5 C5 N5 117.0(2) . . ?
O5 C5 N6 124.6(2) . . ?
N6 C5 N5 118.3(2) . . ?
O1 C1 N1 122.9(2) . . ?
O1 C1 N2 122.6(2) . . ?
N2 C1 N1 114.4(2) . . ?
C12 C7 C13 122.3(3) . . ?
C8 C7 C13 119.8(3) . . ?
C8 C7 C12 117.8(3) . . ?
O6 C6 N4 117.3(2) . . ?
O6 C6 N6 121.6(2) . . ?
N6 C6 N4 121.1(2) . . ?
N7 C13 C7 110.3(2) . . ?
N7 C13 H13 107.7 . . ?
N7 C13 C14 108.7(3) . . ?
C7 C13 H13 107.7 . . ?
C7 C13 C14 114.5(3) . . ?
C14 C13 H13 107.7 . . ?
C20 C15 C21 122.1(3) . . ?
C20 C15 C16 119.0(3) . . ?
C16 C15 C21 119.0(3) . . ?
N8 C21 C15 111.0(2) . . ?
N8 C21 H21 107.9 . . ?
N8 C21 C22 108.3(3) . . ?
C15 C21 H21 107.9 . . ?
C22 C21 C15 113.8(3) . . ?
C22 C21 H21 107.9 . . ?
C12 C11 H11 120.0 . . ?
C10 C11 H11 120.0 . . ?
C10 C11 C12 120.0(4) . . ?
C7 C12 C11 121.6(3) . . ?
C7 C12 H12 119.2 . . ?
C11 C12 H12 119.2 . . ?
C11 C10 H10 120.0 . . ?
C11 C10 C9 119.9(3) . . ?
C9 C10 H10 120.0 . . ?
C7 C8 H8 119.8 . . ?
C7 C8 C9 120.5(4) . . ?
C9 C8 H8 119.8 . . ?
C15 C20 H20 120.0 . . ?
C15 C20 C19 120.1(4) . . ?
C19 C20 H20 120.0 . . ?
C10 C9 C8 120.2(4) . . ?
C10 C9 H9 119.9 . . ?
C8 C9 H9 119.9 . . ?
C13 C14 H14A 109.5 . . ?
C13 C14 H14B 109.5 . . ?
C13 C14 H14C 109.5 . . ?
H14A C14 H14B 109.5 . . ?
H14A C14 H14C 109.5 . . ?
H14B C14 H14C 109.5 . . ?
C21 C22 H22A 109.5 . . ?
C21 C22 H22B 109.5 . . ?
C21 C22 H22C 109.5 . . ?
H22A C22 H22B 109.5 . . ?
H22A C22 H22C 109.5 . . ?
H22B C22 H22C 109.5 . . ?
C15 C16 H16 120.0 . . ?
C17 C16 C15 120.0(5) . . ?
C17 C16 H16 120.0 . . ?
C20 C19 H19 120.2 . . ?
C18 C19 C20 119.6(5) . . ?
C18 C19 H19 120.2 . . ?
C16 C17 H17 119.5 . . ?
C18 C17 C16 121.0(5) . . ?
C18 C17 H17 119.5 . . ?
C19 C18 H18 119.9 . . ?
C17 C18 C19 120.3(4) . . ?
C17 C18 H18 119.9 . . ?

loop_
_geom_bond_atom_site_label_1
_geom_bond_atom_site_label_2
_geom_bond_distance
_geom_bond_site_symmetry_2
_geom_bond_publ_flag
O3 C3 1.233(3) . ?
O4 C4 1.229(3) . ?
O2 C2 1.231(3) . ?
O5 C5 1.229(3) . ?
N4 H4 0.8600 . ?
N4 C4 1.357(3) . ?
N4 C6 1.392(3) . ?
O6 C6 1.251(3) . ?
N1 H1 0.8600 . ?
N1 C3 1.393(3) . ?
N1 C1 1.357(3) . ?
N5 H5 0.8600 . ?
N5 C4 1.361(3) . ?
N5 C5 1.394(3) . ?
O1 C1 1.230(3) . ?
N3 C3 1.345(3) . ?
N3 C2 1.338(3) . ?
N8 H8A 0.8900 . ?
N8 H8B 0.8900 . ?
N8 H8C 0.8900 . ?
N8 C21 1.482(4) . ?
N2 H2 0.8600 . ?
N2 C2 1.402(3) . ?
N2 C1 1.352(3) . ?
N7 H7A 0.8900 . ?
N7 H7B 0.8900 . ?
N7 H7C 0.8900 . ?
N7 C13 1.499(4) . ?
N6 C5 1.340(3) . ?
N6 C6 1.333(4) . ?
C7 C13 1.509(4) . ?
C7 C12 1.376(4) . ?
C7 C8 1.372(5) . ?
C13 H13 0.9800 . ?
C13 C14 1.514(5) . ?
C15 C21 1.514(4) . ?
C15 C20 1.372(6) . ?
C15 C16 1.393(5) . ?
C21 H21 0.9800 . ?
C21 C22 1.513(4) . ?
C11 H11 0.9300 . ?
C11 C12 1.380(4) . ?
C11 C10 1.348(6) . ?
C12 H12 0.9300 . ?
C10 H10 0.9300 . ?
C10 C9 1.367(7) . ?
C8 H8 0.9300 . ?
C8 C9 1.393(5) . ?
C20 H20 0.9300 . ?
C20 C19 1.397(5) . ?
C9 H9 0.9300 . ?
C14 H14A 0.9600 . ?
C14 H14B 0.9600 . ?
C14 H14C 0.9600 . ?
C22 H22A 0.9600 . ?
C22 H22B 0.9600 . ?
C22 H22C 0.9600 . ?
C16 H16 0.9300 . ?
C16 C17 1.382(6) . ?
C19 H19 0.9300 . ?
C19 C18 1.382(7) . ?
C17 H17 0.9300 . ?
C17 C18 1.338(9) . ?
C18 H18 0.9300 . ?

loop_
_geom_hbond_atom_site_label_D
_geom_hbond_atom_site_label_H
_geom_hbond_atom_site_label_A
_geom_hbond_distance_DH
_geom_hbond_distance_HA
_geom_hbond_distance_DA
_geom_hbond_angle_DHA
_geom_hbond_site_symmetry_A
_geom_hbond_publ_flag
N4 H4 O5 0.86 2.06 2.875(3) 158.7 2_756 yes
N1 H1 O2 0.86 2.04 2.840(3) 154.6 2_645 yes
N5 H5 O1 0.86 2.01 2.859(3) 167.7 1_656 yes
N8 H8A O3 0.89 2.14 2.766(3) 126.4 . yes
N8 H8B O6 0.89 1.95 2.836(3) 176.3 . yes
N8 H8C O4 0.89 2.05 2.871(3) 153.1 2_746 yes
N7 H7A N3 0.89 2.02 2.875(3) 161.6 . yes
N7 H7B O6 0.89 1.95 2.827(3) 169.8 . yes

loop_
_geom_torsion_atom_site_label_1
_geom_torsion_atom_site_label_2
_geom_torsion_atom_site_label_3
_geom_torsion_atom_site_label_4
_geom_torsion
_geom_torsion_site_symmetry_1
_geom_torsion_site_symmetry_2
_geom_torsion_site_symmetry_3
_geom_torsion_site_symmetry_4
_geom_torsion_publ_flag
C3 N1 C1 O1 -177.5(3) . . . . ?
C3 N1 C1 N2 1.8(4) . . . . ?
C3 N3 C2 O2 -175.4(3) . . . . ?
C3 N3 C2 N2 4.5(4) . . . . ?
C2 N3 C3 O3 -177.6(2) . . . . ?
C2 N3 C3 N1 2.8(4) . . . . ?
C2 N2 C1 N1 6.0(4) . . . . ?
C2 N2 C1 O1 -174.6(3) . . . . ?
C4 N4 C6 O6 179.6(3) . . . . ?
C4 N4 C6 N6 -1.1(4) . . . . ?
C4 N5 C5 O5 176.0(3) . . . . ?
C4 N5 C5 N6 -4.7(4) . . . . ?
C5 N5 C4 O4 -178.8(3) . . . . ?
C5 N5 C4 N4 2.4(4) . . . . ?
C5 N6 C6 N4 -1.2(4) . . . . ?
C5 N6 C6 O6 178.1(3) . . . . ?
C1 N1 C3 O3 174.1(2) . . . . ?
C1 N1 C3 N3 -6.4(4) . . . . ?
C1 N2 C2 O2 170.5(3) . . . . ?
C1 N2 C2 N3 -9.5(4) . . . . ?
C7 C8 C9 C10 1.4(7) . . . . ?
C6 N4 C4 O4 -178.2(3) . . . . ?
C6 N4 C4 N5 0.5(4) . . . . ?
C6 N6 C5 O5 -177.0(3) . . . . ?
C6 N6 C5 N5 3.8(4) . . . . ?
C13 C7 C12 C11 -179.5(3) . . . . ?
C13 C7 C8 C9 178.8(4) . . . . ?
C15 C20 C19 C18 -1.5(6) . . . . ?
C15 C16 C17 C18 -1.3(7) . . . . ?
C21 C15 C20 C19 -178.8(3) . . . . ?
C21 C15 C16 C17 -179.8(3) . . . . ?
C11 C10 C9 C8 0.0(6) . . . . ?
C12 C7 C13 N7 84.3(4) . . . . ?
C12 C7 C13 C14 -38.7(5) . . . . ?
C12 C7 C8 C9 -2.0(6) . . . . ?
C12 C11 C10 C9 -0.7(6) . . . . ?
C10 C11 C12 C7 0.1(6) . . . . ?
C8 C7 C13 N7 -96.6(4) . . . . ?
C8 C7 C13 C14 140.5(4) . . . . ?
C8 C7 C12 C11 1.3(5) . . . . ?
C20 C15 C21 N8 60.3(4) . . . . ?
C20 C15 C21 C22 -62.1(4) . . . . ?
C20 C15 C16 C17 0.5(6) . . . . ?
C20 C19 C18 C17 0.8(7) . . . . ?
C16 C15 C21 N8 -119.3(3) . . . . ?
C16 C15 C21 C22 118.3(4) . . . . ?
C16 C15 C20 C19 0.8(5) . . . . ?
C16 C17 C18 C19 0.6(8) . . . . ?
